data_2209094
loop_
_publ_author_name
'Narayanan, Swaminathan Vijay'
'Hopf, Henning'
'Jones, Peter G.'

_publ_section_title
;
 4,5,12,13-Tetraacetyl[2.2]paracyclophane
;
_journal_coeditor_code BT2066
_journal_issue 6
_journal_name_full 'Acta Crystallographica Section E'
_journal_page_first o2125
_journal_page_last o2126
_journal_paper_doi 10.1107/S1600536806015261
_journal_volume 62
_journal_year 2006
_chemical_formula_iupac 'C24 H24 O4'
_chemical_formula_moiety 'C24 H24 O4'
_chemical_formula_sum 'C24 H24 O4'
_chemical_formula_weight 376.43
_chemical_name_systematic
;
 4,5,12,13-Tetraacetyl[2.2]paracyclophane
;
_space_group_IT_number 14
_symmetry_cell_setting monoclinic
_symmetry_space_group_name_Hall '-P 2ybc'
_symmetry_space_group_name_H-M 'P 1 21/c 1'
_atom_sites_solution_hydrogens geom
_atom_sites_solution_primary direct
_atom_sites_solution_secondary difmap
_audit_creation_method SHELXL97
_cell_angle_alpha 90.00
_cell_angle_beta 93.163(4)
_cell_angle_gamma 90.00
_cell_formula_units_Z 4
_cell_length_a 8.0251(8)
_cell_length_b 14.8898(14)
_cell_length_c 15.5679(16)
_cell_measurement_reflns_used 4056
_cell_measurement_temperature 133(2)
_cell_measurement_theta_max 30.5
_cell_measurement_theta_min 2.6
_cell_volume 1857.4(3)
_computing_cell_refinement 'SAINT (Bruker, 1998)'
_computing_data_collection 'SMART (Bruker, 1998)'
_computing_data_reduction SAINT
_computing_molecular_graphics 'XP (Siemens, 1994)'
_computing_publication_material SHELXL97
_computing_structure_refinement 'SHELXL97 (Sheldrick, 1997)'
_computing_structure_solution 'SHELXS97 (Sheldrick, 1997)'
_diffrn_ambient_temperature 133(2)
_diffrn_detector_area_resol_mean 8.192
_diffrn_measured_fraction_theta_full 0.997
_diffrn_measured_fraction_theta_max 0.997
_diffrn_measurement_device_type 'Bruker SMART 1000 CCD area-detector'
_diffrn_measurement_method \w
_diffrn_radiation_monochromator graphite
_diffrn_radiation_source 'fine-focus sealed tube'
_diffrn_radiation_type MoK\a
_diffrn_radiation_wavelength 0.71073
_diffrn_reflns_av_R_equivalents 0.0410
_diffrn_reflns_av_sigmaI/netI 0.0532
_diffrn_reflns_limit_h_max 7
_diffrn_reflns_limit_h_min -11
_diffrn_reflns_limit_k_max 18
_diffrn_reflns_limit_k_min -20
_diffrn_reflns_limit_l_max 21
_diffrn_reflns_limit_l_min -20
_diffrn_reflns_number 14863
_diffrn_reflns_theta_full 30.00
_diffrn_reflns_theta_max 30.03
_diffrn_reflns_theta_min 1.89
_diffrn_standards_number 0
_exptl_absorpt_coefficient_mu 0.091
_exptl_absorpt_correction_type none
_exptl_crystal_colour 'pale yellow'
_exptl_crystal_density_diffrn 1.346
_exptl_crystal_density_method 'not measured'
_exptl_crystal_description 'irregular tablet'
_exptl_crystal_F_000 800
_exptl_crystal_size_max 0.45
_exptl_crystal_size_mid 0.25
_exptl_crystal_size_min 0.15
_refine_diff_density_max 0.350
_refine_diff_density_min -0.279
_refine_ls_extinction_method none
_refine_ls_goodness_of_fit_ref 1.000
_refine_ls_hydrogen_treatment constr
_refine_ls_matrix_type full
_refine_ls_number_parameters 257
_refine_ls_number_reflns 5422
_refine_ls_number_restraints 0
_refine_ls_restrained_S_all 1.000
_refine_ls_R_factor_all 0.0720
_refine_ls_R_factor_gt 0.0470
_refine_ls_shift/su_max 0.000
_refine_ls_shift/su_mean 0.000
_refine_ls_structure_factor_coef Fsqd
_refine_ls_weighting_details 'calc w = 1/[\s^2^(Fo^2^)+(0.0722P)^2^] where P=(Fo^2^+2Fc^2^)/3'
_refine_ls_weighting_scheme calc
_refine_ls_wR_factor_gt 0.1208
_refine_ls_wR_factor_ref 0.1323
_reflns_number_gt 3718
_reflns_number_total 5422
_reflns_threshold_expression I>2\s(I)
_cod_data_source_file bt2066.cif
_cod_data_source_block 3
_cod_original_sg_symbol_H-M 'P 21/c'
_cod_database_code 2209094
_cod_database_fobs_code 2209094

loop_
_symmetry_equiv_pos_as_xyz
'x, y, z'
'-x, y+1/2, -z+1/2'
'-x, -y, -z'
'x, -y-1/2, z-1/2'

loop_
_atom_site_type_symbol
_atom_site_label
_atom_site_fract_x
_atom_site_fract_y
_atom_site_fract_z
_atom_site_U_iso_or_equiv
_atom_site_adp_type
_atom_site_calc_flag
_atom_site_refinement_flags
_atom_site_occupancy
C C1 0.09918(18) 0.31576(9) -0.02638(9) 0.0216(3) Uani d . 1
H H1A 0.2035 0.2928 0.0026 0.026 Uiso calc R 1
H H1B 0.0716 0.2768 -0.0767 0.026 Uiso calc R 1
C C2 -0.04692(18) 0.30943(9) 0.03821(9) 0.0216(3) Uani d . 1
H H2A -0.1409 0.2751 0.0106 0.026 Uiso calc R 1
H H2B -0.0063 0.2762 0.0903 0.026 Uiso calc R 1
C C3 -0.10896(16) 0.40070(9) 0.06434(9) 0.0175(3) Uani d . 1
C C4 -0.02548(16) 0.45300(9) 0.12848(8) 0.0158(3) Uani d . 1
C C5 -0.03272(16) 0.54727(9) 0.12428(8) 0.0160(3) Uani d . 1
C C6 -0.12846(17) 0.58981(9) 0.05732(9) 0.0179(3) Uani d . 1
C C7 -0.24160(17) 0.53601(9) 0.00907(9) 0.0194(3) Uani d . 1
H H7 -0.3277 0.5636 -0.0261 0.023 Uiso calc R 1
C C8 -0.23033(17) 0.44349(9) 0.01164(9) 0.0201(3) Uani d . 1
H H8 -0.3066 0.4085 -0.0231 0.024 Uiso calc R 1
C C9 0.09628(17) 0.40941(9) 0.19288(9) 0.0176(3) Uani d . 1
C C10 0.03353(19) 0.33682(10) 0.24989(10) 0.0253(3) Uani d . 1
H H10A 0.1171 0.2889 0.2563 0.030 Uiso calc R 1
H H10B -0.0708 0.3122 0.2240 0.030 Uiso calc R 1
H H10C 0.0134 0.3620 0.3065 0.030 Uiso calc R 1
C C11 0.06617(16) 0.60343(9) 0.18930(9) 0.0176(3) Uani d . 1
C C12 0.03697(18) 0.58864(10) 0.28294(9) 0.0217(3) Uani d . 1
H H12A 0.1425 0.5956 0.3171 0.026 Uiso calc R 1
H H12B -0.0067 0.5279 0.2909 0.026 Uiso calc R 1
H H12C -0.0439 0.6328 0.3018 0.026 Uiso calc R 1
O O1 0.23997(12) 0.43515(7) 0.19997(7) 0.0240(2) Uani d . 1
O O2 0.15805(13) 0.66325(6) 0.16661(7) 0.0243(2) Uani d . 1
C C1' 0.42977(17) 0.15015(9) -0.11284(9) 0.0197(3) Uani d . 1
H H1'1 0.3324 0.1889 -0.1029 0.024 Uiso calc R 1
H H1'2 0.4570 0.1574 -0.1737 0.024 Uiso calc R 1
C C2' 0.58404(17) 0.18332(9) -0.05283(9) 0.0209(3) Uani d . 1
H H2'1 0.6804 0.1943 -0.0885 0.025 Uiso calc R 1
H H2'2 0.5552 0.2409 -0.0255 0.025 Uiso calc R 1
C C3' 0.63334(16) 0.11544(9) 0.01663(8) 0.0173(3) Uani d . 1
C C4' 0.54619(16) 0.10583(9) 0.09219(8) 0.0171(3) Uani d . 1
C C5' 0.53548(16) 0.02089(9) 0.13185(8) 0.0168(3) Uani d . 1
C C6' 0.61771(16) -0.05338(9) 0.09772(8) 0.0173(3) Uani d . 1
C C7' 0.73640(16) -0.03620(9) 0.03783(9) 0.0189(3) Uani d . 1
H H7' 0.8139 -0.0817 0.0247 0.023 Uiso calc R 1
C C8' 0.74295(17) 0.04657(9) -0.00300(9) 0.0196(3) Uani d . 1
H H8' 0.8230 0.0564 -0.0448 0.023 Uiso calc R 1
C C9' 0.44727(17) 0.18400(9) 0.12400(9) 0.0192(3) Uani d . 1
C C10' 0.54328(19) 0.26622(10) 0.15295(10) 0.0270(3) Uani d . 1
H H10D 0.4651 0.3148 0.1645 0.032 Uiso calc R 1
H H10E 0.6160 0.2850 0.1077 0.032 Uiso calc R 1
H H10F 0.6113 0.2525 0.2055 0.032 Uiso calc R 1
C C11' 0.42833(17) 0.00777(9) 0.20728(9) 0.0190(3) Uani d . 1
C C12' 0.45373(18) 0.06768(10) 0.28492(9) 0.0233(3) Uani d . 1
H H12D 0.3600 0.1097 0.2869 0.028 Uiso calc R 1
H H12E 0.5579 0.1014 0.2811 0.028 Uiso calc R 1
H H12F 0.4598 0.0309 0.3372 0.028 Uiso calc R 1
O O1' 0.29698(12) 0.17885(7) 0.12881(7) 0.0269(2) Uani d . 1
O O2' 0.32709(13) -0.05331(7) 0.20705(7) 0.0269(2) Uani d . 1

loop_
_atom_site_aniso_label
_atom_site_aniso_U_11
_atom_site_aniso_U_22
_atom_site_aniso_U_33
_atom_site_aniso_U_12
_atom_site_aniso_U_13
_atom_site_aniso_U_23
C1 0.0251(7) 0.0195(7) 0.0202(7) 0.0061(5) 0.0016(5) 0.0014(5)
C2 0.0271(8) 0.0179(7) 0.0197(7) -0.0045(6) 0.0013(5) -0.0006(5)
C3 0.0171(7) 0.0190(6) 0.0166(6) -0.0039(5) 0.0036(5) 0.0002(5)
C4 0.0150(6) 0.0185(7) 0.0143(6) -0.0007(5) 0.0028(5) 0.0004(5)
C5 0.0148(6) 0.0189(7) 0.0147(6) 0.0010(5) 0.0032(5) -0.0008(5)
C6 0.0179(7) 0.0199(7) 0.0163(6) 0.0041(5) 0.0046(5) 0.0001(5)
C7 0.0159(6) 0.0281(7) 0.0142(6) 0.0043(5) 0.0024(5) 0.0014(5)
C8 0.0166(6) 0.0280(7) 0.0159(6) -0.0044(5) 0.0020(5) -0.0012(5)
C9 0.0206(7) 0.0157(6) 0.0164(6) 0.0016(5) 0.0008(5) -0.0033(5)
C10 0.0297(8) 0.0232(7) 0.0225(8) -0.0007(6) -0.0022(6) 0.0057(6)
C11 0.0181(7) 0.0155(6) 0.0191(7) 0.0045(5) 0.0005(5) -0.0009(5)
C12 0.0237(7) 0.0240(7) 0.0174(7) 0.0031(6) 0.0000(5) -0.0030(5)
O1 0.0202(5) 0.0281(5) 0.0235(6) -0.0013(4) -0.0017(4) 0.0003(4)
O2 0.0276(6) 0.0192(5) 0.0261(6) -0.0033(4) 0.0020(4) -0.0010(4)
C1' 0.0202(7) 0.0214(7) 0.0174(7) 0.0013(5) -0.0002(5) 0.0008(5)
C2' 0.0243(7) 0.0204(7) 0.0182(7) -0.0046(6) 0.0019(5) 0.0013(5)
C3' 0.0160(6) 0.0217(7) 0.0140(6) -0.0057(5) -0.0006(5) -0.0006(5)
C4' 0.0139(6) 0.0211(7) 0.0159(6) -0.0016(5) -0.0011(5) -0.0017(5)
C5' 0.0132(6) 0.0230(7) 0.0140(6) -0.0028(5) -0.0007(5) -0.0003(5)
C6' 0.0151(6) 0.0220(7) 0.0144(6) 0.0002(5) -0.0035(5) 0.0004(5)
C7' 0.0148(6) 0.0245(7) 0.0172(7) 0.0003(5) -0.0016(5) -0.0035(5)
C8' 0.0152(6) 0.0269(7) 0.0168(7) -0.0046(5) 0.0023(5) -0.0021(5)
C9' 0.0212(7) 0.0214(7) 0.0151(6) 0.0005(5) 0.0019(5) 0.0022(5)
C10' 0.0293(8) 0.0234(7) 0.0287(8) -0.0029(6) 0.0059(6) -0.0053(6)
C11' 0.0166(7) 0.0237(7) 0.0167(7) 0.0035(5) 0.0008(5) 0.0029(5)
C12' 0.0220(7) 0.0319(8) 0.0164(7) 0.0028(6) 0.0035(5) -0.0013(6)
O1' 0.0189(5) 0.0283(6) 0.0337(6) 0.0027(4) 0.0040(4) 0.0010(4)
O2' 0.0263(6) 0.0298(6) 0.0251(6) -0.0065(4) 0.0066(4) 0.0018(4)

loop_
_atom_type_symbol
_atom_type_description
_atom_type_scat_dispersion_real
_atom_type_scat_dispersion_imag
_atom_type_scat_source
C C 0.0033 0.0016 'International Tables Vol C Tables 4.2.6.8 and 6.1.1.4'
H H 0.0000 0.0000 'International Tables Vol C Tables 4.2.6.8 and 6.1.1.4'
O O 0.0106 0.0060 'International Tables Vol C Tables 4.2.6.8 and 6.1.1.4'

loop_
_geom_angle_atom_site_label_1
_geom_angle_atom_site_label_2
_geom_angle_atom_site_label_3
_geom_angle_site_symmetry_1
_geom_angle_site_symmetry_3
_geom_angle
_geom_angle_publ_flag
C6 C1 C2 3_565 . 112.99(11) y
C6 C1 H1A 3_565 . 109.0 ?
C2 C1 H1A . . 109.0 ?
C6 C1 H1B 3_565 . 109.0 ?
C2 C1 H1B . . 109.0 ?
H1A C1 H1B . . 107.8 ?
C3 C2 C1 . . 112.50(11) y
C3 C2 H2A . . 109.1 ?
C1 C2 H2A . . 109.1 ?
C3 C2 H2B . . 109.1 ?
C1 C2 H2B . . 109.1 ?
H2A C2 H2B . . 107.8 ?
C8 C3 C4 . . 117.07(12) y
C8 C3 C2 . . 118.88(12) ?
C4 C3 C2 . . 122.55(12) ?
C5 C4 C3 . . 120.18(12) ?
C5 C4 C9 . . 118.97(11) ?
C3 C4 C9 . . 119.97(12) ?
C4 C5 C6 . . 120.13(12) ?
C4 C5 C11 . . 120.29(11) ?
C6 C5 C11 . . 119.54(12) ?
C7 C6 C5 . . 116.80(12) y
C7 C6 C1 . 3_565 118.06(12) ?
C5 C6 C1 . 3_565 124.49(12) ?
C8 C7 C6 . . 121.09(12) ?
C8 C7 H7 . . 119.5 ?
C6 C7 H7 . . 119.5 ?
C7 C8 C3 . . 121.06(12) ?
C7 C8 H8 . . 119.5 ?
C3 C8 H8 . . 119.5 ?
O1 C9 C10 . . 121.38(12) ?
O1 C9 C4 . . 120.12(12) ?
C10 C9 C4 . . 118.44(12) ?
C9 C10 H10A . . 109.5 ?
C9 C10 H10B . . 109.5 ?
H10A C10 H10B . . 109.5 ?
C9 C10 H10C . . 109.5 ?
H10A C10 H10C . . 109.5 ?
H10B C10 H10C . . 109.5 ?
O2 C11 C5 . . 121.01(12) ?
O2 C11 C12 . . 121.04(12) ?
C5 C11 C12 . . 117.74(12) ?
C11 C12 H12A . . 109.5 ?
C11 C12 H12B . . 109.5 ?
H12A C12 H12B . . 109.5 ?
C11 C12 H12C . . 109.5 ?
H12A C12 H12C . . 109.5 ?
H12B C12 H12C . . 109.5 ?
C6' C1' C2' 3_655 . 113.56(11) y
C6' C1' H1'1 3_655 . 108.9 ?
C2' C1' H1'1 . . 108.9 ?
C6' C1' H1'2 3_655 . 108.9 ?
C2' C1' H1'2 . . 108.9 ?
H1'1 C1' H1'2 . . 107.7 ?
C3' C2' C1' . . 112.11(11) y
C3' C2' H2'1 . . 109.2 ?
C1' C2' H2'1 . . 109.2 ?
C3' C2' H2'2 . . 109.2 ?
C1' C2' H2'2 . . 109.2 ?
H2'1 C2' H2'2 . . 107.9 ?
C8' C3' C4' . . 117.13(12) y
C8' C3' C2' . . 118.45(12) ?
C4' C3' C2' . . 122.76(12) ?
C3' C4' C5' . . 120.08(12) ?
C3' C4' C9' . . 119.37(12) ?
C5' C4' C9' . . 120.13(12) ?
C6' C5' C4' . . 119.85(12) ?
C6' C5' C11' . . 119.50(12) ?
C4' C5' C11' . . 120.55(12) ?
C7' C6' C5' . . 117.43(12) y
C7' C6' C1' . 3_655 117.82(12) ?
C5' C6' C1' . 3_655 124.25(13) ?
C8' C7' C6' . . 120.92(13) ?
C8' C7' H7' . . 119.5 ?
C6' C7' H7' . . 119.5 ?
C7' C8' C3' . . 120.76(13) ?
C7' C8' H8' . . 119.6 ?
C3' C8' H8' . . 119.6 ?
O1' C9' C10' . . 121.82(13) ?
O1' C9' C4' . . 120.93(12) ?
C10' C9' C4' . . 117.19(12) ?
C9' C10' H10D . . 109.5 ?
C9' C10' H10E . . 109.5 ?
H10D C10' H10E . . 109.5 ?
C9' C10' H10F . . 109.5 ?
H10D C10' H10F . . 109.5 ?
H10E C10' H10F . . 109.5 ?
O2' C11' C5' . . 120.23(12) ?
O2' C11' C12' . . 120.29(13) ?
C5' C11' C12' . . 119.40(12) ?
C11' C12' H12D . . 109.5 ?
C11' C12' H12E . . 109.5 ?
H12D C12' H12E . . 109.5 ?
C11' C12' H12F . . 109.5 ?
H12D C12' H12F . . 109.5 ?
H12E C12' H12F . . 109.5 ?

loop_
_geom_bond_atom_site_label_1
_geom_bond_atom_site_label_2
_geom_bond_site_symmetry_2
_geom_bond_distance
_geom_bond_publ_flag
C1 C6 3_565 1.5089(19) ?
C1 C2 . 1.589(2) y
C1 H1A . 0.9900 ?
C1 H1B . 0.9900 ?
C2 C3 . 1.5108(19) ?
C2 H2A . 0.9900 ?
C2 H2B . 0.9900 ?
C3 C8 . 1.3927(18) ?
C3 C4 . 1.4066(18) ?
C4 C5 . 1.4063(18) ?
C4 C9 . 1.5077(18) ?
C5 C6 . 1.4106(18) ?
C5 C11 . 1.5050(18) ?
C6 C7 . 1.3982(19) ?
C7 C8 . 1.381(2) ?
C7 H7 . 0.9500 ?
C8 H8 . 0.9500 ?
C9 O1 . 1.2144(16) ?
C9 C10 . 1.5029(19) ?
C10 H10A . 0.9800 ?
C10 H10B . 0.9800 ?
C10 H10C . 0.9800 ?
C11 O2 . 1.2209(16) ?
C11 C12 . 1.5055(19) ?
C12 H12A . 0.9800 ?
C12 H12B . 0.9800 ?
C12 H12C . 0.9800 ?
C1' C6' 3_655 1.5121(19) ?
C1' C2' . 1.5881(18) y
C1' H1'1 . 0.9900 ?
C1' H1'2 . 0.9900 ?
C2' C3' . 1.5165(18) ?
C2' H2'1 . 0.9900 ?
C2' H2'2 . 0.9900 ?
C3' C8' . 1.3958(19) ?
C3' C4' . 1.4087(19) ?
C4' C5' . 1.4120(19) ?
C4' C9' . 1.5078(19) ?
C5' C6' . 1.4070(19) ?
C5' C11' . 1.5059(19) ?
C6' C7' . 1.3928(19) ?
C7' C8' . 1.3890(19) ?
C7' H7' . 0.9500 ?
C8' H8' . 0.9500 ?
C9' O1' . 1.2150(16) ?
C9' C10' . 1.5024(19) ?
C10' H10D . 0.9800 ?
C10' H10E . 0.9800 ?
C10' H10F . 0.9800 ?
C11' O2' . 1.2194(16) ?
C11' C12' . 1.5069(19) ?
C12' H12D . 0.9800 ?
C12' H12E . 0.9800 ?
C12' H12F . 0.9800 ?

loop_
_geom_hbond_atom_site_label_D
_geom_hbond_atom_site_label_H
_geom_hbond_atom_site_label_A
_geom_hbond_site_symmetry_A
_geom_hbond_distance_DH
_geom_hbond_distance_HA
_geom_hbond_distance_DA
_geom_hbond_angle_DHA
C10' H10D O1 . 0.98 2.63 3.6033(18) 176
C1 H1A O1' . 0.99 2.67 3.4770(17) 139
C12' H12E O2 2_645 0.98 2.55 3.4701(18) 156
C12 H12C O1' 2 0.98 2.45 3.3586(18) 154

loop_
_geom_torsion_atom_site_label_1
_geom_torsion_atom_site_label_2
_geom_torsion_atom_site_label_3
_geom_torsion_atom_site_label_4
_geom_torsion_site_symmetry_1
_geom_torsion_site_symmetry_4
_geom_torsion
_geom_torsion_publ_flag
C6 C1 C2 C3 3_565 . -7.95(16) ?
C1 C2 C3 C8 . . 85.16(15) ?
C1 C2 C3 C4 . . -80.49(16) ?
C8 C3 C4 C5 . . -16.33(19) ?
C2 C3 C4 C5 . . 149.56(13) ?
C8 C3 C4 C9 . . 174.54(12) ?
C2 C3 C4 C9 . . -19.56(19) ?
C3 C4 C5 C6 . . 2.2(2) ?
C9 C4 C5 C6 . . 171.42(12) ?
C3 C4 C5 C11 . . -175.70(12) ?
C9 C4 C5 C11 . . -6.46(19) ?
C4 C5 C6 C7 . . 13.94(19) ?
C11 C5 C6 C7 . . -168.16(12) ?
C4 C5 C6 C1 . 3_565 -156.55(13) ?
C11 C5 C6 C1 . 3_565 21.3(2) ?
C5 C6 C7 C8 . . -16.1(2) ?
C1 C6 C7 C8 3_565 . 154.98(13) ?
C6 C7 C8 C3 . . 1.9(2) ?
C4 C3 C8 C7 . . 14.4(2) ?
C2 C3 C8 C7 . . -152.01(13) ?
C5 C4 C9 O1 . . -46.88(18) y
C3 C4 C9 O1 . . 122.37(14) ?
C5 C4 C9 C10 . . 130.57(14) ?
C3 C4 C9 C10 . . -60.17(17) ?
C4 C5 C11 O2 . . 128.21(14) y
C6 C5 C11 O2 . . -49.69(18) ?
C4 C5 C11 C12 . . -56.87(17) ?
C6 C5 C11 C12 . . 125.23(14) ?
C6' C1' C2' C3' 3_655 . -9.15(17) ?
C1' C2' C3' C8' . . 86.03(15) ?
C1' C2' C3' C4' . . -78.84(16) ?
C8' C3' C4' C5' . . -16.98(18) ?
C2' C3' C4' C5' . . 148.08(12) ?
C8' C3' C4' C9' . . 170.48(11) ?
C2' C3' C4' C9' . . -24.46(18) ?
C3' C4' C5' C6' . . 2.57(18) ?
C9' C4' C5' C6' . . 175.05(11) ?
C3' C4' C5' C11' . . -173.74(12) ?
C9' C4' C5' C11' . . -1.26(18) ?
C4' C5' C6' C7' . . 14.00(18) ?
C11' C5' C6' C7' . . -169.65(11) ?
C4' C5' C6' C1' . 3_655 -157.70(12) ?
C11' C5' C6' C1' . 3_655 18.65(19) ?
C5' C6' C7' C8' . . -16.25(19) ?
C1' C6' C7' C8' 3_655 . 155.99(12) ?
C6' C7' C8' C3' . . 1.65(19) ?
C4' C3' C8' C7' . . 15.01(18) ?
C2' C3' C8' C7' . . -150.71(12) ?
C3' C4' C9' O1' . . 117.58(15) ?
C5' C4' C9' O1' . . -54.95(18) y
C3' C4' C9' C10' . . -65.10(16) ?
C5' C4' C9' C10' . . 122.37(14) ?
C6' C5' C11' O2' . . -47.41(18) ?
C4' C5' C11' O2' . . 128.92(14) y
C6' C5' C11' C12' . . 129.37(13) ?
C4' C5' C11' C12' . . -54.30(17) ?
